data_4082527
loop_
_publ_author_name
'Sindlinger, Christian P.'
'Stasch, Andreas'
'Wesemann, Lars'

_publ_section_title
;
 Heavy Group 15 Element Compounds of a Sterically Demanding
 Bis(iminophosphorane)methanide and -methanediide
;
_journal_issue 1
_journal_name_full Organometallics
_journal_page_first 322
_journal_paper_doi 10.1021/om401059x
_journal_volume 33
_journal_year 2014
_chemical_formula_sum 'C52 H62 Bi Cl2 N2 P2'
_chemical_formula_weight 1056.86
_chemical_name_common L2BiCl2
_space_group_crystal_system monoclinic
_space_group_IT_number 14
_space_group_name_Hall '-P 2ybc'
_space_group_name_H-M_alt 'P 1 21/c 1'
_symmetry_space_group_name_Hall '-P 2ybc'
_symmetry_space_group_name_H-M 'P 1 21/c 1'
_atom_sites_solution_hydrogens geom
_atom_sites_solution_primary direct
_atom_sites_solution_secondary difmap
_cell_angle_alpha 90
_cell_angle_beta 104.4740(10)
_cell_angle_gamma 90
_cell_formula_units_Z 4
_cell_length_a 12.0435(5)
_cell_length_b 17.7779(8)
_cell_length_c 23.3800(10)
_cell_measurement_reflns_used 597
_cell_measurement_temperature 100.(2)
_cell_measurement_theta_max 31.5125
_cell_measurement_theta_min 2.0977
_cell_volume 4847.0(4)
_computing_cell_refinement 'APEX2 v2011.8-0 (Bruker AXS)'
_computing_data_collection 'Bruker APEX2'
_computing_data_reduction 'SAINT V7.68A (Bruker AXS, 2009)'
_computing_structure_refinement 'SHELXL-97 (Sheldrick, 2008)'
_computing_structure_solution 'SHELXS-97 (Sheldrick, 2008)'
_diffrn_ambient_temperature 100.(2)
_diffrn_detector_area_resol_mean 8.3333
_diffrn_measured_fraction_theta_full 0.993
_diffrn_measured_fraction_theta_max 0.993
_diffrn_measurement_device_type 'Bruker APEX-II DUO CCD'
_diffrn_measurement_method '\f and \w scans'
_diffrn_radiation_monochromator Triumph
_diffrn_radiation_type MoK\a
_diffrn_radiation_wavelength 0.71073
_diffrn_reflns_av_R_equivalents 0.0532
_diffrn_reflns_av_sigmaI/netI 0.0450
_diffrn_reflns_limit_h_max 13
_diffrn_reflns_limit_h_min -15
_diffrn_reflns_limit_k_max 21
_diffrn_reflns_limit_k_min -22
_diffrn_reflns_limit_l_max 29
_diffrn_reflns_limit_l_min -29
_diffrn_reflns_number 40518
_diffrn_reflns_theta_full 27.25
_diffrn_reflns_theta_max 27.25
_diffrn_reflns_theta_min 1.75
_diffrn_source_type 'micro source'
_exptl_absorpt_coefficient_mu 3.850
_exptl_absorpt_correction_T_max 0.53
_exptl_absorpt_correction_T_min 0.43
_exptl_absorpt_correction_type numerical
_exptl_absorpt_process_details 'SADABS V2008/1 (Bruker AXS)'
_exptl_crystal_colour 'clear light yellow-green'
_exptl_crystal_density_diffrn 1.448
_exptl_crystal_density_method 'not measured'
_exptl_crystal_description Bloc
_exptl_crystal_F_000 2140
_exptl_crystal_size_max 0.260
_exptl_crystal_size_mid 0.230
_exptl_crystal_size_min 0.190
_refine_diff_density_max 2.331
_refine_diff_density_min -1.336
_refine_ls_extinction_method none
_refine_ls_goodness_of_fit_ref 1.032
_refine_ls_hydrogen_treatment mixed
_refine_ls_matrix_type full
_refine_ls_number_parameters 545
_refine_ls_number_reflns 10784
_refine_ls_number_restraints 0
_refine_ls_restrained_S_all 1.032
_refine_ls_R_factor_all 0.0409
_refine_ls_R_factor_gt 0.0278
_refine_ls_shift/su_max 0.003
_refine_ls_shift/su_mean 0.000
_refine_ls_structure_factor_coef Fsqd
_refine_ls_weighting_details 'calc w=1/[\s^2^(Fo^2^)+(0.0415P)^2^+0.0000P] where P=(Fo^2^+2Fc^2^)/3'
_refine_ls_weighting_scheme calc
_refine_ls_wR_factor_gt 0.0706
_refine_ls_wR_factor_ref 0.0747
_reflns_number_gt 8624
_reflns_number_total 10784
_reflns_threshold_expression >2sigma(I)
_cod_data_source_file om401059x_si_002.cif
_cod_data_source_block I
_cod_database_code 4082527

loop_
_space_group_symop_operation_xyz
'x, y, z'
'-x, y+1/2, -z+1/2'
'-x, -y, -z'
'x, -y-1/2, z-1/2'

loop_
_atom_site_type_symbol
_atom_site_label
_atom_site_fract_x
_atom_site_fract_y
_atom_site_fract_z
_atom_site_U_iso_or_equiv
_atom_site_adp_type
_atom_site_calc_flag
_atom_site_refinement_flags
_atom_site_occupancy
Bi Bi1 0.604233(9) 0.467236(7) 0.651672(5) 0.01637(5) Uani d . 1
Cl Cl1 0.50653(6) 0.44153(5) 0.74214(3) 0.02086(17) Uani d . 1
Cl Cl2 0.64441(7) 0.32453(6) 0.63936(3) 0.0253(2) Uani d . 1
P P1 0.84019(6) 0.52973(5) 0.66434(3) 0.01218(16) Uani d . 1
P P2 0.79682(7) 0.50422(5) 0.78984(3) 0.01298(16) Uani d . 1
C C1 0.7603(3) 0.51081(19) 0.71458(12) 0.0137(6) Uani d . 1
C C2 0.9808(3) 0.48628(19) 0.68556(12) 0.0152(7) Uani d . 1
C C3 0.9858(3) 0.4077(2) 0.68872(12) 0.0168(7) Uani d . 1
H H5 0.9169 0.3792 0.6781 0.02 Uiso calc R 1
C C4 1.0904(3) 0.3709(2) 0.70730(13) 0.0200(7) Uani d . 1
H H1 1.093 0.3175 0.7088 0.024 Uiso calc R 1
C C5 1.1916(3) 0.4126(2) 0.72377(13) 0.0217(8) Uani d . 1
H H2 1.2632 0.3876 0.7367 0.026 Uiso calc R 1
C C6 1.1879(3) 0.4899(2) 0.72130(14) 0.0226(8) Uani d . 1
H H3 1.2569 0.5182 0.7326 0.027 Uiso calc R 1
C C7 1.0827(3) 0.5270(2) 0.70221(13) 0.0182(7) Uani d . 1
H H4 1.0806 0.5804 0.7006 0.022 Uiso calc R 1
C C8 0.8701(2) 0.62718(19) 0.65098(12) 0.0155(7) Uani d . 1
C C9 0.9309(3) 0.6423(2) 0.60817(13) 0.0187(7) Uani d . 1
H H6 0.9608 0.602 0.5899 0.022 Uiso calc R 1
C C10 0.9472(3) 0.7158(2) 0.59258(14) 0.0243(8) Uani d . 1
H H7 0.9887 0.7258 0.5638 0.029 Uiso calc R 1
C C11 0.9036(3) 0.7745(2) 0.61870(15) 0.0275(8) Uani d . 1
H H8 0.9156 0.8249 0.6079 0.033 Uiso calc R 1
C C12 0.8423(3) 0.7609(2) 0.66045(14) 0.0268(8) Uani d . 1
H H9 0.8118 0.8017 0.678 0.032 Uiso calc R 1
C C13 0.8255(3) 0.6872(2) 0.67660(13) 0.0209(7) Uani d . 1
H H10 0.7835 0.6777 0.7052 0.025 Uiso calc R 1
N N2 0.7515(2) 0.49617(17) 0.60541(10) 0.0141(5) Uani d . 1
C C15 0.7436(2) 0.50972(19) 0.54437(12) 0.0137(6) Uani d . 1
C C16 0.6770(2) 0.5699(2) 0.51442(13) 0.0155(7) Uani d . 1
C C17 0.6632(3) 0.5775(2) 0.45394(13) 0.0182(7) Uani d . 1
H H20 0.619 0.6181 0.4337 0.022 Uiso calc R 1
C C18 0.7127(3) 0.5269(2) 0.42246(13) 0.0185(7) Uani d . 1
H H19 0.7027 0.5331 0.3811 0.022 Uiso calc R 1
C C19 0.7762(3) 0.4678(2) 0.45154(13) 0.0179(7) Uani d . 1
H H11 0.8096 0.4333 0.4297 0.022 Uiso calc R 1
C C20 0.7929(3) 0.45730(19) 0.51193(13) 0.0157(7) Uani d . 1
C C21 0.8633(3) 0.3913(2) 0.54215(13) 0.0181(7) Uani d . 1
H H12 0.8535 0.3887 0.5833 0.022 Uiso calc R 1
C C22 0.8238(3) 0.3159(2) 0.51239(15) 0.0280(8) Uani d . 1
H H13 0.7425 0.3082 0.5108 0.042 Uiso calc R 1
H H14 0.8691 0.2751 0.5351 0.042 Uiso calc R 1
H H15 0.8345 0.316 0.4722 0.042 Uiso calc R 1
C C23 0.9909(3) 0.4044(2) 0.54675(14) 0.0242(8) Uani d . 1
H H17 1.0035 0.4076 0.507 0.036 Uiso calc R 1
H H18 1.0355 0.3625 0.5682 0.036 Uiso calc R 1
H H16 1.0152 0.4514 0.568 0.036 Uiso calc R 1
C C24 0.6151(3) 0.6257(2) 0.54554(13) 0.0190(7) Uani d . 1
H H21 0.6472 0.6202 0.5891 0.023 Uiso calc R 1
C C25 0.6318(3) 0.7076(2) 0.52871(15) 0.0258(8) Uani d . 1
H H23 0.7138 0.7179 0.5347 0.039 Uiso calc R 1
H H22 0.5996 0.7414 0.5535 0.039 Uiso calc R 1
H H24 0.5926 0.7157 0.4871 0.039 Uiso calc R 1
C C26 0.4862(3) 0.6073(2) 0.53138(14) 0.0215(7) Uani d . 1
H H26 0.451 0.6185 0.4898 0.032 Uiso calc R 1
H H25 0.4497 0.6378 0.5565 0.032 Uiso calc R 1
H H27 0.4759 0.5538 0.5389 0.032 Uiso calc R 1
C C27 0.9413(2) 0.54034(19) 0.81754(13) 0.0156(7) Uani d . 1
C C28 1.0301(3) 0.4904(2) 0.84139(13) 0.0205(7) Uani d . 1
H H32 1.0142 0.4385 0.8451 0.025 Uiso calc R 1
C C29 1.1425(3) 0.5169(3) 0.85983(15) 0.0305(10) Uani d . 1
H H31 1.2031 0.4828 0.8757 0.037 Uiso calc R 1
C C30 1.1660(3) 0.5918(3) 0.85528(14) 0.0300(9) Uani d . 1
H H30 1.2426 0.6095 0.8685 0.036 Uiso calc R 1
C C31 1.0786(3) 0.6415(2) 0.83152(14) 0.0272(8) Uani d . 1
H H28 1.0955 0.6933 0.8282 0.033 Uiso calc R 1
C C32 0.9658(3) 0.6163(2) 0.81235(13) 0.0210(7) Uani d . 1
H H29 0.9059 0.6507 0.7959 0.025 Uiso calc R 1
C C33 0.7911(2) 0.40912(19) 0.81591(12) 0.0152(7) Uani d . 1
C C34 0.7704(3) 0.3935(2) 0.87121(13) 0.0222(8) Uani d . 1
H H37 0.7615 0.4338 0.8964 0.027 Uiso calc R 1
C C35 0.7630(3) 0.3203(2) 0.88916(14) 0.0236(8) Uani d . 1
H H36 0.7486 0.3106 0.9266 0.028 Uiso calc R 1
C C36 0.7762(3) 0.2609(2) 0.85333(14) 0.0220(7) Uani d . 1
H H33 0.7706 0.2106 0.866 0.026 Uiso calc R 1
C C37 0.7977(3) 0.2753(2) 0.79864(14) 0.0229(8) Uani d . 1
H H34 0.8066 0.2347 0.7738 0.027 Uiso calc R 1
C C38 0.8061(3) 0.3484(2) 0.78043(14) 0.0195(7) Uani d . 1
H H35 0.8222 0.3577 0.7433 0.023 Uiso calc R 1
N N1 0.7128(2) 0.54790(16) 0.82655(11) 0.0158(6) Uani d . 1
C C40 0.7215(3) 0.62674(19) 0.84222(13) 0.0162(7) Uani d . 1
C C41 0.7987(3) 0.6470(2) 0.89569(13) 0.0184(7) Uani d . 1
C C42 0.8099(3) 0.7234(2) 0.90915(14) 0.0239(8) Uani d . 1
H H38 0.8639 0.7389 0.9441 0.029 Uiso calc R 1
C C43 0.7455(3) 0.7767(2) 0.87359(16) 0.0267(8) Uani d . 1
H H39 0.7565 0.8285 0.8835 0.032 Uiso calc R 1
C C44 0.6644(3) 0.7555(2) 0.82315(15) 0.0237(8) Uani d . 1
H H40 0.6176 0.7927 0.7996 0.028 Uiso calc R 1
C C45 0.6506(3) 0.6800(2) 0.80640(14) 0.0189(7) Uani d . 1
C C46 0.5548(3) 0.6568(2) 0.75314(14) 0.0226(8) Uani d . 1
H H44 0.5789 0.6094 0.7367 0.027 Uiso calc R 1
C C47 0.4470(3) 0.6397(2) 0.77435(17) 0.0312(9) Uani d . 1
H H42 0.4245 0.6846 0.793 0.047 Uiso calc R 1
H H41 0.4629 0.5985 0.8031 0.047 Uiso calc R 1
H H43 0.3845 0.6251 0.7405 0.047 Uiso calc R 1
C C48 0.5282(3) 0.7149(2) 0.70402(16) 0.0325(9) Uani d . 1
H H45 0.4932 0.7592 0.7173 0.049 Uiso calc R 1
H H46 0.475 0.6934 0.6692 0.049 Uiso calc R 1
H H47 0.5994 0.7297 0.6939 0.049 Uiso calc R 1
C C49 0.8606(3) 0.5883(2) 0.94002(13) 0.0200(7) Uani d . 1
H H54 0.8716 0.5424 0.9172 0.024 Uiso calc R 1
C C50 0.7829(3) 0.5666(3) 0.97985(15) 0.0298(9) Uani d . 1
H H48 0.7706 0.6105 1.0029 0.045 Uiso calc R 1
H H49 0.8191 0.5263 1.0067 0.045 Uiso calc R 1
H H50 0.7089 0.549 0.9555 0.045 Uiso calc R 1
C C51 0.9788(3) 0.6131(2) 0.97644(15) 0.0279(8) Uani d . 1
H H53 1.027 0.6265 0.9499 0.042 Uiso calc R 1
H H52 1.0148 0.5718 1.0023 0.042 Uiso calc R 1
H H51 0.9704 0.6568 1.0005 0.042 Uiso calc R 1
C C52 0.5377(4) 0.6150(3) 0.10805(19) 0.0548(13) Uani d . 1
H H57 0.5192 0.578 0.1353 0.082 Uiso calc R 1
H H58 0.5068 0.6642 0.1151 0.082 Uiso calc R 1
H H56 0.6211 0.6185 0.1145 0.082 Uiso calc R 1
C C53 0.4848(4) 0.5906(3) 0.04494(19) 0.0443(11) Uani d . 1
H H59 0.5059 0.6273 0.0176 0.053 Uiso calc R 1
H H60 0.4003 0.5907 0.0378 0.053 Uiso calc R 1
C C54 0.5246(3) 0.5119(3) 0.03178(16) 0.0368(10) Uani d . 1
H H62 0.6094 0.5113 0.0403 0.044 Uiso calc R 1
H H61 0.5013 0.475 0.0583 0.044 Uiso calc R 1
H H55 0.647(3) 0.530(2) 0.8162(16) 0.018(10) Uiso d . 1

loop_
_atom_site_aniso_label
_atom_site_aniso_U_11
_atom_site_aniso_U_22
_atom_site_aniso_U_33
_atom_site_aniso_U_12
_atom_site_aniso_U_13
_atom_site_aniso_U_23
Bi1 0.01600(7) 0.02144(8) 0.01038(6) -0.00370(5) 0.00084(4) 0.00115(5)
Cl1 0.0201(4) 0.0254(5) 0.0172(3) -0.0052(3) 0.0048(3) 0.0003(3)
Cl2 0.0245(4) 0.0390(6) 0.0115(3) -0.0083(4) 0.0026(3) 0.0048(4)
P1 0.0146(4) 0.0124(4) 0.0090(3) -0.0002(3) 0.0021(3) -0.0002(3)
P2 0.0168(4) 0.0130(4) 0.0088(3) -0.0001(3) 0.0025(3) -0.0002(3)
C1 0.0175(15) 0.0132(18) 0.0104(13) -0.0022(12) 0.0038(11) 0.0008(12)
C2 0.0185(15) 0.020(2) 0.0071(13) 0.0018(13) 0.0036(11) 0.0002(13)
C3 0.0201(15) 0.0203(19) 0.0101(13) -0.0005(13) 0.0037(11) -0.0004(13)
C4 0.0256(17) 0.019(2) 0.0145(14) 0.0054(14) 0.0040(12) 0.0026(14)
C5 0.0191(16) 0.030(2) 0.0164(15) 0.0069(15) 0.0041(12) 0.0009(15)
C6 0.0191(16) 0.032(2) 0.0164(15) -0.0044(15) 0.0033(12) -0.0011(15)
C7 0.0208(16) 0.019(2) 0.0146(14) -0.0014(14) 0.0051(12) -0.0005(14)
C8 0.0170(15) 0.0157(18) 0.0117(13) -0.0008(13) -0.0001(11) -0.0008(13)
C9 0.0210(16) 0.022(2) 0.0135(14) -0.0019(14) 0.0045(12) 0.0007(14)
C10 0.0264(18) 0.025(2) 0.0196(16) -0.0064(15) 0.0017(13) 0.0046(15)
C11 0.040(2) 0.015(2) 0.0208(16) -0.0089(16) -0.0044(14) 0.0033(15)
C12 0.041(2) 0.016(2) 0.0186(16) 0.0047(16) -0.0025(14) -0.0040(15)
C13 0.0242(17) 0.024(2) 0.0133(14) 0.0036(14) 0.0018(12) -0.0019(14)
N2 0.0169(13) 0.0167(15) 0.0081(11) 0.0000(11) 0.0018(9) 0.0005(11)
C15 0.0144(14) 0.0172(18) 0.0086(13) -0.0035(12) 0.0012(11) -0.0023(13)
C16 0.0159(15) 0.0162(19) 0.0132(14) -0.0045(13) 0.0012(11) -0.0002(13)
C17 0.0199(15) 0.017(2) 0.0148(14) -0.0039(13) -0.0002(12) 0.0030(14)
C18 0.0209(16) 0.025(2) 0.0098(13) -0.0063(14) 0.0032(12) 0.0009(14)
C19 0.0176(15) 0.022(2) 0.0143(14) -0.0009(14) 0.0051(12) -0.0036(14)
C20 0.0144(14) 0.020(2) 0.0127(14) -0.0033(13) 0.0029(11) -0.0021(13)
C21 0.0215(16) 0.020(2) 0.0129(14) 0.0024(14) 0.0037(12) -0.0025(14)
C22 0.034(2) 0.025(2) 0.0232(17) 0.0002(16) 0.0035(14) -0.0029(16)
C23 0.0210(16) 0.033(2) 0.0189(15) 0.0057(15) 0.0049(13) -0.0014(16)
C24 0.0209(16) 0.019(2) 0.0152(14) 0.0018(14) 0.0009(12) -0.0003(14)
C25 0.0314(19) 0.016(2) 0.0269(17) 0.0008(15) 0.0015(14) 0.0000(16)
C26 0.0212(16) 0.023(2) 0.0187(15) 0.0014(14) 0.0015(12) -0.0009(15)
C27 0.0150(14) 0.023(2) 0.0086(13) -0.0036(13) 0.0023(11) -0.0025(13)
C28 0.0221(16) 0.025(2) 0.0132(15) 0.0026(14) 0.0022(12) 0.0034(14)
C29 0.0191(17) 0.053(3) 0.0179(16) 0.0035(17) 0.0011(13) 0.0038(17)
C30 0.0210(17) 0.048(3) 0.0189(16) -0.0102(17) 0.0016(13) -0.0052(18)
C31 0.0287(19) 0.034(2) 0.0199(16) -0.0107(17) 0.0082(14) -0.0032(16)
C32 0.0276(17) 0.023(2) 0.0130(14) -0.0042(15) 0.0066(12) -0.0025(14)
C33 0.0153(14) 0.0156(18) 0.0130(13) 0.0004(13) 0.0001(11) 0.0031(13)
C34 0.0309(18) 0.023(2) 0.0129(14) 0.0002(15) 0.0050(13) 0.0009(14)
C35 0.0323(19) 0.023(2) 0.0158(15) 0.0008(15) 0.0072(13) 0.0054(15)
C36 0.0219(17) 0.018(2) 0.0235(16) -0.0014(14) 0.0013(13) 0.0076(15)
C37 0.0282(18) 0.018(2) 0.0209(16) 0.0016(15) 0.0039(13) -0.0008(15)
C38 0.0254(17) 0.0167(19) 0.0169(15) 0.0015(14) 0.0062(12) 0.0013(14)
N1 0.0164(14) 0.0182(17) 0.0133(12) -0.0019(11) 0.0049(10) -0.0029(11)
C40 0.0216(16) 0.0141(18) 0.0157(14) -0.0019(13) 0.0099(12) -0.0032(13)
C41 0.0209(16) 0.021(2) 0.0147(14) -0.0018(14) 0.0078(12) -0.0040(14)
C42 0.0290(18) 0.022(2) 0.0218(16) -0.0050(15) 0.0085(14) -0.0073(15)
C43 0.0338(19) 0.016(2) 0.0354(19) -0.0035(16) 0.0182(16) -0.0053(17)
C44 0.0231(17) 0.018(2) 0.0333(19) 0.0005(14) 0.0128(14) 0.0038(16)
C45 0.0203(16) 0.019(2) 0.0201(15) 0.0010(14) 0.0110(12) 0.0016(14)
C46 0.0247(17) 0.018(2) 0.0239(16) 0.0049(14) 0.0036(13) 0.0030(15)
C47 0.0223(18) 0.029(2) 0.041(2) 0.0000(16) 0.0057(15) 0.0047(18)
C48 0.032(2) 0.034(3) 0.0300(19) 0.0085(18) 0.0060(15) 0.0119(18)
C49 0.0270(17) 0.022(2) 0.0108(13) -0.0028(14) 0.0049(12) -0.0040(14)
C50 0.034(2) 0.038(3) 0.0188(16) -0.0033(18) 0.0091(14) 0.0030(17)
C51 0.0315(19) 0.029(2) 0.0211(16) -0.0019(16) 0.0026(14) -0.0054(16)
C52 0.075(3) 0.053(4) 0.042(2) -0.019(3) 0.025(2) -0.015(2)
C53 0.049(3) 0.040(3) 0.048(2) -0.012(2) 0.020(2) -0.014(2)
C54 0.033(2) 0.050(3) 0.030(2) -0.0086(19) 0.0113(17) -0.007(2)

loop_
_atom_type_symbol
_atom_type_description
_atom_type_scat_dispersion_real
_atom_type_scat_dispersion_imag
_atom_type_scat_source
C C 0.0033 0.0016 'International Tables Vol C Tables 4.2.6.8 and 6.1.1.4'
H H 0.0000 0.0000 'International Tables Vol C Tables 4.2.6.8 and 6.1.1.4'
P P 0.1023 0.0942 'International Tables Vol C Tables 4.2.6.8 and 6.1.1.4'
Cl Cl 0.1484 0.1585 'International Tables Vol C Tables 4.2.6.8 and 6.1.1.4'
Bi Bi -4.1077 10.2566 'International Tables Vol C Tables 4.2.6.8 and 6.1.1.4'
N N 0.0061 0.0033 'International Tables Vol C Tables 4.2.6.8 and 6.1.1.4'

loop_
_geom_angle_atom_site_label_1
_geom_angle_atom_site_label_2
_geom_angle_atom_site_label_3
_geom_angle_site_symmetry_1
_geom_angle
C1 Bi1 N2 . 67.48(10)
C1 Bi1 Cl2 . 105.23(9)
N2 Bi1 Cl2 . 88.85(7)
C1 Bi1 Cl1 . 90.15(8)
N2 Bi1 Cl1 . 157.17(6)
Cl2 Bi1 Cl1 . 92.92(3)
C1 Bi1 P1 . 34.80(8)
N2 Bi1 P1 . 32.78(6)
Cl2 Bi1 P1 . 100.01(2)
Cl1 Bi1 P1 . 124.94(2)
N2 P1 C1 . 98.34(14)
N2 P1 C8 . 108.70(14)
C1 P1 C8 . 118.16(15)
N2 P1 C2 . 116.40(14)
C1 P1 C2 . 111.81(14)
C8 P1 C2 . 104.00(15)
N2 P1 Bi1 . 51.41(9)
C1 P1 Bi1 . 47.10(10)
C8 P1 Bi1 . 124.20(10)
C2 P1 Bi1 . 131.81(11)
N1 P2 C1 . 117.65(15)
N1 P2 C33 . 100.52(14)
C1 P2 C33 . 112.99(15)
N1 P2 C27 . 107.54(15)
C1 P2 C27 . 108.67(14)
C33 P2 C27 . 108.98(14)
P2 C1 P1 . 132.11(18)
P2 C1 Bi1 . 128.08(16)
P1 C1 Bi1 . 98.10(13)
C7 C2 C3 . 118.7(3)
C7 C2 P1 . 123.5(3)
C3 C2 P1 . 117.7(2)
C4 C3 C2 . 120.7(3)
C4 C3 H5 . 119.7
C2 C3 H5 . 119.7
C3 C4 C5 . 119.8(3)
C3 C4 H1 . 120.1
C5 C4 H1 . 120.1
C6 C5 C4 . 120.1(3)
C6 C5 H2 . 119.9
C4 C5 H2 . 119.9
C5 C6 C7 . 120.1(3)
C5 C6 H3 . 119.9
C7 C6 H3 . 119.9
C2 C7 C6 . 120.5(3)
C2 C7 H4 . 119.7
C6 C7 H4 . 119.7
C13 C8 C9 . 119.0(3)
C13 C8 P1 . 122.8(2)
C9 C8 P1 . 117.9(2)
C10 C9 C8 . 120.2(3)
C10 C9 H6 . 119.9
C8 C9 H6 . 119.9
C11 C10 C9 . 120.2(3)
C11 C10 H7 . 119.9
C9 C10 H7 . 119.9
C10 C11 C12 . 120.6(3)
C10 C11 H8 . 119.7
C12 C11 H8 . 119.7
C11 C12 C13 . 119.6(3)
C11 C12 H9 . 120.2
C13 C12 H9 . 120.2
C12 C13 C8 . 120.4(3)
C12 C13 H10 . 119.8
C8 C13 H10 . 119.8
C15 N2 P1 . 130.5(2)
C15 N2 Bi1 . 128.80(18)
P1 N2 Bi1 . 95.81(11)
C16 C15 C20 . 119.5(3)
C16 C15 N2 . 120.8(3)
C20 C15 N2 . 119.4(3)
C17 C16 C15 . 119.1(3)
C17 C16 C24 . 118.3(3)
C15 C16 C24 . 122.6(3)
C18 C17 C16 . 121.3(3)
C18 C17 H20 . 119.3
C16 C17 H20 . 119.3
C19 C18 C17 . 119.5(3)
C19 C18 H19 . 120.3
C17 C18 H19 . 120.3
C18 C19 C20 . 121.8(3)
C18 C19 H11 . 119.1
C20 C19 H11 . 119.1
C19 C20 C15 . 118.7(3)
C19 C20 C21 . 120.0(3)
C15 C20 C21 . 121.2(3)
C20 C21 C23 . 110.5(3)
C20 C21 C22 . 113.1(3)
C23 C21 C22 . 110.9(3)
C20 C21 H12 . 107.3
C23 C21 H12 . 107.3
C22 C21 H12 . 107.3
C21 C22 H13 . 109.5
C21 C22 H14 . 109.5
H13 C22 H14 . 109.5
C21 C22 H15 . 109.5
H13 C22 H15 . 109.5
H14 C22 H15 . 109.5
C21 C23 H17 . 109.5
C21 C23 H18 . 109.5
H17 C23 H18 . 109.5
C21 C23 H16 . 109.5
H17 C23 H16 . 109.5
H18 C23 H16 . 109.5
C16 C24 C25 . 112.5(3)
C16 C24 C26 . 110.2(3)
C25 C24 C26 . 109.6(3)
C16 C24 H21 . 108.1
C25 C24 H21 . 108.1
C26 C24 H21 . 108.1
C24 C25 H23 . 109.5
C24 C25 H22 . 109.5
H23 C25 H22 . 109.5
C24 C25 H24 . 109.5
H23 C25 H24 . 109.5
H22 C25 H24 . 109.5
C24 C26 H26 . 109.5
C24 C26 H25 . 109.5
H26 C26 H25 . 109.5
C24 C26 H27 . 109.5
H26 C26 H27 . 109.5
H25 C26 H27 . 109.5
C32 C27 C28 . 119.6(3)
C32 C27 P2 . 121.1(2)
C28 C27 P2 . 119.2(3)
C27 C28 C29 . 119.8(4)
C27 C28 H32 . 120.1
C29 C28 H32 . 120.1
C30 C29 C28 . 120.5(4)
C30 C29 H31 . 119.8
C28 C29 H31 . 119.8
C29 C30 C31 . 120.1(3)
C29 C30 H30 . 120.0
C31 C30 H30 . 120.0
C30 C31 C32 . 120.5(4)
C30 C31 H28 . 119.7
C32 C31 H28 . 119.7
C27 C32 C31 . 119.6(3)
C27 C32 H29 . 120.2
C31 C32 H29 . 120.2
C38 C33 C34 . 118.2(3)
C38 C33 P2 . 120.0(2)
C34 C33 P2 . 121.8(3)
C35 C34 C33 . 120.5(3)
C35 C34 H37 . 119.8
C33 C34 H37 . 119.8
C34 C35 C36 . 120.8(3)
C34 C35 H36 . 119.6
C36 C35 H36 . 119.6
C35 C36 C37 . 119.5(3)
C35 C36 H33 . 120.2
C37 C36 H33 . 120.2
C38 C37 C36 . 120.1(3)
C38 C37 H34 . 119.9
C36 C37 H34 . 119.9
C37 C38 C33 . 120.9(3)
C37 C38 H35 . 119.6
C33 C38 H35 . 119.6
C40 N1 P2 . 124.5(2)
C40 N1 H55 . 116.(2)
P2 N1 H55 . 109.(2)
C45 C40 C41 . 121.8(3)
C45 C40 N1 . 120.6(3)
C41 C40 N1 . 117.6(3)
C42 C41 C40 . 117.1(3)
C42 C41 C49 . 120.7(3)
C40 C41 C49 . 122.0(3)
C43 C42 C41 . 122.0(3)
C43 C42 H38 . 119.0
C41 C42 H38 . 119.0
C42 C43 C44 . 120.1(4)
C42 C43 H39 . 119.9
C44 C43 H39 . 119.9
C43 C44 C45 . 120.7(3)
C43 C44 H40 . 119.6
C45 C44 H40 . 119.6
C44 C45 C40 . 118.0(3)
C44 C45 C46 . 120.1(3)
C40 C45 C46 . 121.8(3)
C48 C46 C45 . 114.0(3)
C48 C46 C47 . 110.1(3)
C45 C46 C47 . 108.5(3)
C48 C46 H44 . 108.0
C45 C46 H44 . 108.0
C47 C46 H44 . 108.0
C46 C47 H42 . 109.5
C46 C47 H41 . 109.5
H42 C47 H41 . 109.5
C46 C47 H43 . 109.5
H42 C47 H43 . 109.5
H41 C47 H43 . 109.5
C46 C48 H45 . 109.5
C46 C48 H46 . 109.5
H45 C48 H46 . 109.5
C46 C48 H47 . 109.5
H45 C48 H47 . 109.5
H46 C48 H47 . 109.5
C50 C49 C41 . 108.5(3)
C50 C49 C51 . 111.1(3)
C41 C49 C51 . 114.1(3)
C50 C49 H54 . 107.6
C41 C49 H54 . 107.6
C51 C49 H54 . 107.6
C49 C50 H48 . 109.5
C49 C50 H49 . 109.5
H48 C50 H49 . 109.5
C49 C50 H50 . 109.5
H48 C50 H50 . 109.5
H49 C50 H50 . 109.5
C49 C51 H53 . 109.5
C49 C51 H52 . 109.5
H53 C51 H52 . 109.5
C49 C51 H51 . 109.5
H53 C51 H51 . 109.5
H52 C51 H51 . 109.5
C53 C52 H57 . 109.5
C53 C52 H58 . 109.5
H57 C52 H58 . 109.5
C53 C52 H56 . 109.5
H57 C52 H56 . 109.5
H58 C52 H56 . 109.5
C52 C53 C54 . 112.3(4)
C52 C53 H59 . 109.1
C54 C53 H59 . 109.1
C52 C53 H60 . 109.1
C54 C53 H60 . 109.1
H59 C53 H60 . 107.9
C54 C54 C53 3_665 112.7(5)
C54 C54 H62 3_665 109.1
C53 C54 H62 . 109.1
C54 C54 H61 3_665 109.1
C53 C54 H61 . 109.1
H62 C54 H61 . 107.8

loop_
_geom_bond_atom_site_label_1
_geom_bond_atom_site_label_2
_geom_bond_site_symmetry_2
_geom_bond_distance
Bi1 C1 . 2.217(3)
Bi1 N2 . 2.354(2)
Bi1 Cl2 . 2.6121(10)
Bi1 Cl1 . 2.7040(8)
Bi1 P1 . 2.9961(8)
P1 N2 . 1.630(3)
P1 C1 . 1.727(3)
P1 C8 . 1.813(4)
P1 C2 . 1.814(3)
P2 N1 . 1.672(3)
P2 C1 . 1.708(3)
P2 C33 . 1.804(3)
P2 C27 . 1.815(3)
C2 C7 . 1.394(4)
C2 C3 . 1.399(5)
C3 C4 . 1.389(4)
C3 H5 . 0.95
C4 C5 . 1.396(5)
C4 H1 . 0.95
C5 C6 . 1.376(5)
C5 H2 . 0.95
C6 C7 . 1.399(5)
C6 H3 . 0.95
C7 H4 . 0.95
C8 C13 . 1.394(5)
C8 C9 . 1.406(4)
C9 C10 . 1.383(5)
C9 H6 . 0.95
C10 C11 . 1.379(5)
C10 H7 . 0.95
C11 C12 . 1.384(5)
C11 H8 . 0.95
C12 C13 . 1.393(5)
C12 H9 . 0.95
C13 H10 . 0.95
N2 C15 . 1.427(4)
C15 C16 . 1.414(5)
C15 C20 . 1.422(4)
C16 C17 . 1.389(4)
C16 C24 . 1.529(4)
C17 C18 . 1.387(5)
C17 H20 . 0.95
C18 C19 . 1.376(5)
C18 H19 . 0.95
C19 C20 . 1.388(4)
C19 H11 . 0.95
C20 C21 . 1.515(5)
C21 C23 . 1.531(4)
C21 C22 . 1.531(5)
C21 H12 . 1.0
C22 H13 . 0.98
C22 H14 . 0.98
C22 H15 . 0.98
C23 H17 . 0.98
C23 H18 . 0.98
C23 H16 . 0.98
C24 C25 . 1.535(5)
C24 C26 . 1.539(4)
C24 H21 . 1.0
C25 H23 . 0.98
C25 H22 . 0.98
C25 H24 . 0.98
C26 H26 . 0.98
C26 H25 . 0.98
C26 H27 . 0.98
C27 C32 . 1.394(5)
C27 C28 . 1.395(5)
C28 C29 . 1.395(5)
C28 H32 . 0.95
C29 C30 . 1.371(6)
C29 H31 . 0.95
C30 C31 . 1.380(5)
C30 H30 . 0.95
C31 C32 . 1.394(5)
C31 H28 . 0.95
C32 H29 . 0.95
C33 C38 . 1.400(5)
C33 C34 . 1.404(4)
C34 C35 . 1.377(5)
C34 H37 . 0.95
C35 C36 . 1.382(5)
C35 H36 . 0.95
C36 C37 . 1.390(4)
C36 H33 . 0.95
C37 C38 . 1.380(5)
C37 H34 . 0.95
C38 H35 . 0.95
N1 C40 . 1.446(4)
N1 H55 . 0.83(4)
C40 C45 . 1.403(5)
C40 C41 . 1.406(4)
C41 C42 . 1.392(5)
C41 C49 . 1.528(5)
C42 C43 . 1.367(5)
C42 H38 . 0.95
C43 C44 . 1.383(5)
C43 H39 . 0.95
C44 C45 . 1.396(5)
C44 H40 . 0.95
C45 C46 . 1.527(4)
C46 C48 . 1.518(5)
C46 C47 . 1.532(5)
C46 H44 . 1.0
C47 H42 . 0.98
C47 H41 . 0.98
C47 H43 . 0.98
C48 H45 . 0.98
C48 H46 . 0.98
C48 H47 . 0.98
C49 C50 . 1.526(5)
C49 C51 . 1.530(4)
C49 H54 . 1.0
C50 H48 . 0.98
C50 H49 . 0.98
C50 H50 . 0.98
C51 H53 . 0.98
C51 H52 . 0.98
C51 H51 . 0.98
C52 C53 . 1.517(6)
C52 H57 . 0.98
C52 H58 . 0.98
C52 H56 . 0.98
C53 C54 . 1.535(6)
C53 H59 . 0.99
C53 H60 . 0.99
C54 C54 3_665 1.516(7)
C54 H62 . 0.99
C54 H61 . 0.99

loop_
_geom_torsion_atom_site_label_1
_geom_torsion_atom_site_label_2
_geom_torsion_atom_site_label_3
_geom_torsion_atom_site_label_4
_geom_torsion_site_symmetry_4
_geom_torsion
C1 Bi1 P1 N2 . 174.2(2)
Cl2 Bi1 P1 N2 . 71.84(13)
Cl1 Bi1 P1 N2 . 172.58(13)
N2 Bi1 P1 C1 . -174.2(2)
Cl2 Bi1 P1 C1 . -102.33(15)
Cl1 Bi1 P1 C1 . -1.59(15)
C1 Bi1 P1 C8 . -98.49(19)
N2 Bi1 P1 C8 . 87.34(17)
Cl2 Bi1 P1 C8 . 159.18(12)
Cl1 Bi1 P1 C8 . -100.08(12)
C1 Bi1 P1 C2 . 81.3(2)
N2 Bi1 P1 C2 . -92.83(18)
Cl2 Bi1 P1 C2 . -20.99(13)
Cl1 Bi1 P1 C2 . 79.75(13)
N1 P2 C1 P1 . 134.2(2)
C33 P2 C1 P1 . -109.3(3)
C27 P2 C1 P1 . 11.8(3)
N1 P2 C1 Bi1 . -64.1(3)
C33 P2 C1 Bi1 . 52.4(2)
C27 P2 C1 Bi1 . 173.50(19)
N2 P1 C1 P2 . 160.9(3)
C8 P1 C1 P2 . -82.6(3)
C2 P1 C1 P2 . 38.1(3)
Bi1 P1 C1 P2 . 165.5(4)
N2 P1 C1 Bi1 . -4.60(16)
C8 P1 C1 Bi1 . 111.89(14)
C2 P1 C1 Bi1 . -127.47(14)
N2 Bi1 C1 P2 . -163.0(3)
Cl2 Bi1 C1 P2 . -80.7(2)
Cl1 Bi1 C1 P2 . 12.3(2)
P1 Bi1 C1 P2 . -166.4(3)
N2 Bi1 C1 P1 . 3.41(12)
Cl2 Bi1 C1 P1 . 85.63(13)
Cl1 Bi1 C1 P1 . 178.70(13)
N2 P1 C2 C7 . 134.7(3)
C1 P1 C2 C7 . -113.4(3)
C8 P1 C2 C7 . 15.2(3)
Bi1 P1 C2 C7 . -164.6(2)
N2 P1 C2 C3 . -49.4(3)
C1 P1 C2 C3 . 62.6(3)
C8 P1 C2 C3 . -168.9(2)
Bi1 P1 C2 C3 . 11.3(3)
C7 C2 C3 C4 . -0.9(4)
P1 C2 C3 C4 . -177.0(2)
C2 C3 C4 C5 . 0.9(4)
C3 C4 C5 C6 . -0.4(5)
C4 C5 C6 C7 . -0.1(5)
C3 C2 C7 C6 . 0.5(4)
P1 C2 C7 C6 . 176.3(2)
C5 C6 C7 C2 . 0.0(5)
N2 P1 C8 C13 . 106.6(3)
C1 P1 C8 C13 . -4.2(3)
C2 P1 C8 C13 . -128.7(3)
Bi1 P1 C8 C13 . 51.1(3)
N2 P1 C8 C9 . -66.5(3)
C1 P1 C8 C9 . -177.3(2)
C2 P1 C8 C9 . 58.1(3)
Bi1 P1 C8 C9 . -122.0(2)
C13 C8 C9 C10 . 0.9(4)
P1 C8 C9 C10 . 174.3(2)
C8 C9 C10 C11 . -0.3(5)
C9 C10 C11 C12 . -0.4(5)
C10 C11 C12 C13 . 0.6(5)
C11 C12 C13 C8 . 0.0(5)
C9 C8 C13 C12 . -0.8(4)
P1 C8 C13 C12 . -173.8(2)
C1 P1 N2 C15 . 160.6(3)
C8 P1 N2 C15 . 37.0(3)
C2 P1 N2 C15 . -80.0(3)
Bi1 P1 N2 C15 . 156.2(4)
C1 P1 N2 Bi1 . 4.31(15)
C8 P1 N2 Bi1 . -119.28(13)
C2 P1 N2 Bi1 . 123.78(13)
C1 Bi1 N2 C15 . -160.4(3)
Cl2 Bi1 N2 C15 . 92.5(3)
Cl1 Bi1 N2 C15 . -172.68(19)
P1 Bi1 N2 C15 . -156.9(4)
C1 Bi1 N2 P1 . -3.60(12)
Cl2 Bi1 N2 P1 . -110.62(11)
Cl1 Bi1 N2 P1 . -15.8(3)
P1 N2 C15 C16 . -88.3(4)
Bi1 N2 C15 C16 . 60.8(4)
P1 N2 C15 C20 . 98.6(4)
Bi1 N2 C15 C20 . -112.3(3)
C20 C15 C16 C17 . -1.4(5)
N2 C15 C16 C17 . -174.5(3)
C20 C15 C16 C24 . 176.1(3)
N2 C15 C16 C24 . 3.0(5)
C15 C16 C17 C18 . 0.5(5)
C24 C16 C17 C18 . -177.1(3)
C16 C17 C18 C19 . 0.4(5)
C17 C18 C19 C20 . -0.3(5)
C18 C19 C20 C15 . -0.6(5)
C18 C19 C20 C21 . 179.9(3)
C16 C15 C20 C19 . 1.5(5)
N2 C15 C20 C19 . 174.6(3)
C16 C15 C20 C21 . -179.0(3)
N2 C15 C20 C21 . -5.9(4)
C19 C20 C21 C23 . 73.0(4)
C15 C20 C21 C23 . -106.5(3)
C19 C20 C21 C22 . -52.0(4)
C15 C20 C21 C22 . 128.5(3)
C17 C16 C24 C25 . -48.1(4)
C15 C16 C24 C25 . 134.4(3)
C17 C16 C24 C26 . 74.6(4)
C15 C16 C24 C26 . -102.9(3)
N1 P2 C27 C32 . -61.3(3)
C1 P2 C27 C32 . 67.1(3)
C33 P2 C27 C32 . -169.4(2)
N1 P2 C27 C28 . 122.3(3)
C1 P2 C27 C28 . -109.3(3)
C33 P2 C27 C28 . 14.2(3)
C32 C27 C28 C29 . 0.0(5)
P2 C27 C28 C29 . 176.5(2)
C27 C28 C29 C30 . 0.7(5)
C28 C29 C30 C31 . -1.0(5)
C29 C30 C31 C32 . 0.5(5)
C28 C27 C32 C31 . -0.5(5)
P2 C27 C32 C31 . -176.9(2)
C30 C31 C32 C27 . 0.3(5)
N1 P2 C33 C38 . 152.5(3)
C1 P2 C33 C38 . 26.2(3)
C27 P2 C33 C38 . -94.7(3)
N1 P2 C33 C34 . -26.8(3)
C1 P2 C33 C34 . -153.0(2)
C27 P2 C33 C34 . 86.1(3)
C38 C33 C34 C35 . -1.2(5)
P2 C33 C34 C35 . 178.0(3)
C33 C34 C35 C36 . 0.3(5)
C34 C35 C36 C37 . 0.3(5)
C35 C36 C37 C38 . 0.2(5)
C36 C37 C38 C33 . -1.2(5)
C34 C33 C38 C37 . 1.7(5)
P2 C33 C38 C37 . -177.5(2)
C1 P2 N1 C40 . -83.4(3)
C33 P2 N1 C40 . 153.6(3)
C27 P2 N1 C40 . 39.6(3)
P2 N1 C40 C45 . 96.1(3)
P2 N1 C40 C41 . -87.0(3)
C45 C40 C41 C42 . -5.8(5)
N1 C40 C41 C42 . 177.4(3)
C45 C40 C41 C49 . 169.0(3)
N1 C40 C41 C49 . -7.8(4)
C40 C41 C42 C43 . 2.7(5)
C49 C41 C42 C43 . -172.2(3)
C41 C42 C43 C44 . 1.5(5)
C42 C43 C44 C45 . -2.9(5)
C43 C44 C45 C40 . -0.1(5)
C43 C44 C45 C46 . 175.5(3)
C41 C40 C45 C44 . 4.5(5)
N1 C40 C45 C44 . -178.7(3)
C41 C40 C45 C46 . -171.0(3)
N1 C40 C45 C46 . 5.7(4)
C44 C45 C46 C48 . 33.7(4)
C40 C45 C46 C48 . -150.8(3)
C44 C45 C46 C47 . -89.5(4)
C40 C45 C46 C47 . 86.0(4)
C42 C41 C49 C50 . 89.0(4)
C40 C41 C49 C50 . -85.7(4)
C42 C41 C49 C51 . -35.5(4)
C40 C41 C49 C51 . 149.9(3)
C52 C53 C54 C54 3_665 -178.1(4)
